data_2207559
loop_
_publ_author_name
'da Silva, Luiz Everson'
'Joussef, Antonio Carlos'
'Foro, Sabine'
'Schmidt, Boris'

_publ_section_title
;
 4-Fluoro-<i>N</i>-(quinolin-8-yl)benzenesulfonamide
;
_journal_coeditor_code HG6273
_journal_issue 12
_journal_name_full 'Acta Crystallographica Section E'
_journal_page_first o4387
_journal_page_last o4388
_journal_paper_doi 10.1107/S1600536805039188
_journal_volume 61
_journal_year 2005
_chemical_formula_iupac 'C15 H11 F N2 O2 S'
_chemical_formula_moiety 'C15 H11 F N2 O2 S'
_chemical_formula_sum 'C15 H11 F N2 O2 S'
_chemical_formula_weight 302.32
_chemical_name_systematic
;
4-Fluoro-N-(quinolin-8-yl)benzenesulfonamide
;
_space_group_IT_number 14
_symmetry_cell_setting monoclinic
_symmetry_space_group_name_Hall '-P 2ybc'
_symmetry_space_group_name_H-M 'P 1 21/c 1'
_atom_sites_solution_hydrogens difmap
_atom_sites_solution_primary direct
_atom_sites_solution_secondary difmap
_audit_creation_method SHELXL-97
_cell_angle_alpha 90.00
_cell_angle_beta 102.740(10)
_cell_angle_gamma 90.00
_cell_formula_units_Z 4
_cell_length_a 11.9840(10)
_cell_length_b 12.4080(10)
_cell_length_c 9.2792(7)
_cell_measurement_reflns_used 25
_cell_measurement_temperature 299(2)
_cell_measurement_theta_max 18.95
_cell_measurement_theta_min 5.19
_cell_volume 1345.82(19)
_computing_cell_refinement
;
CAD-4/PC Software
;
_computing_data_collection
;
CAD-4/PC Software (Enraf--Nonius, 1996)
;
_computing_data_reduction 'REDU4 (Stoe & Cie, 1987)'
_computing_molecular_graphics 'PLATON (Spek, 2003)'
_computing_publication_material SHELXL97
_computing_structure_refinement 'SHELXL97 (Sheldrick, 1997)'
_computing_structure_solution 'SHELXS97 (Sheldrick, 1997)'
_diffrn_ambient_temperature 299(2)
_diffrn_measured_fraction_theta_full 1.000
_diffrn_measured_fraction_theta_max 1.000
_diffrn_measurement_device_type 'Enraf--Nonius CAD-4'
_diffrn_measurement_method \w/2\q
_diffrn_radiation_monochromator graphite
_diffrn_radiation_source 'fine-focus sealed tube'
_diffrn_radiation_type CuK\a
_diffrn_radiation_wavelength 1.54180
_diffrn_reflns_av_R_equivalents 0.0402
_diffrn_reflns_av_sigmaI/netI 0.0418
_diffrn_reflns_limit_h_max 14
_diffrn_reflns_limit_h_min -14
_diffrn_reflns_limit_k_max 0
_diffrn_reflns_limit_k_min -14
_diffrn_reflns_limit_l_max 11
_diffrn_reflns_limit_l_min -11
_diffrn_reflns_number 4785
_diffrn_reflns_theta_full 66.92
_diffrn_reflns_theta_max 66.92
_diffrn_reflns_theta_min 3.78
_diffrn_standards_decay_% 1.0
_diffrn_standards_interval_time 120
_diffrn_standards_number 3
_exptl_absorpt_coefficient_mu 2.312
_exptl_absorpt_correction_type none
_exptl_crystal_colour colourless
_exptl_crystal_density_diffrn 1.492
_exptl_crystal_density_method 'not measured'
_exptl_crystal_description prism
_exptl_crystal_F_000 624
_exptl_crystal_size_max 0.28
_exptl_crystal_size_mid 0.28
_exptl_crystal_size_min 0.23
_refine_diff_density_max 0.253
_refine_diff_density_min -0.313
_refine_ls_extinction_coef 0.0050(5)
_refine_ls_extinction_expression Fc^*^=kFc[1+0.001xFc^2^\l^3^/sin(2\q)]^-1/4^
_refine_ls_extinction_method SHELXL97
_refine_ls_goodness_of_fit_ref 1.032
_refine_ls_hydrogen_treatment refxyz
_refine_ls_matrix_type full
_refine_ls_number_parameters 224
_refine_ls_number_reflns 2396
_refine_ls_number_restraints 0
_refine_ls_restrained_S_all 1.032
_refine_ls_R_factor_all 0.0420
_refine_ls_R_factor_gt 0.0349
_refine_ls_shift/su_max 0.001
_refine_ls_shift/su_mean 0.000
_refine_ls_structure_factor_coef Fsqd
_refine_ls_weighting_details 'calc w=1/[\s^2^(Fo^2^)+(0.0471P)^2^+0.2885P] where P=(Fo^2^+2Fc^2^)/3'
_refine_ls_weighting_scheme calc
_refine_ls_wR_factor_gt 0.0913
_refine_ls_wR_factor_ref 0.0961
_reflns_number_gt 2064
_reflns_number_total 2396
_reflns_threshold_expression I>2\s(I)
_cod_data_source_file hg6273.cif
_cod_data_source_block I
_cod_original_sg_symbol_H-M 'P 21/c'
_cod_database_code 2207559
_cod_database_fobs_code 2207559

loop_
_symmetry_equiv_pos_as_xyz
'x, y, z'
'-x, y+1/2, -z+1/2'
'-x, -y, -z'
'x, -y-1/2, z-1/2'

loop_
_atom_site_label
_atom_site_fract_x
_atom_site_fract_y
_atom_site_fract_z
_atom_site_U_iso_or_equiv
_atom_site_adp_type
_atom_site_calc_flag
_atom_site_occupancy
_atom_site_type_symbol
C1 0.71589(14) 0.85829(14) -0.00110(19) 0.0389(4) Uani d 1 C
C2 0.67827(19) 0.78148(16) 0.0824(2) 0.0522(5) Uani d 1 C
H2 0.731(2) 0.7384(19) 0.155(3) 0.063 Uiso d 1 H
C3 0.5598(2) 0.76395(17) 0.0665(3) 0.0590(5) Uani d 1 C
H3 0.537(2) 0.711(2) 0.129(3) 0.071 Uiso d 1 H
C4 0.48090(18) 0.82061(16) -0.0310(2) 0.0528(5) Uani d 1 C
H4 0.399(2) 0.8114(18) -0.037(3) 0.063 Uiso d 1 H
C5 0.51665(14) 0.89965(14) -0.11977(19) 0.0406(4) Uani d 1 C
C6 0.44042(16) 0.96263(17) -0.2239(2) 0.0492(5) Uani d 1 C
H6 0.3575(19) 0.9526(17) -0.237(2) 0.059 Uiso d 1 H
C7 0.48158(17) 1.03587(19) -0.3056(2) 0.0567(5) Uani d 1 C
H7 0.435(2) 1.0812(19) -0.378(3) 0.068 Uiso d 1 H
C8 0.60064(18) 1.04836(19) -0.2853(3) 0.0579(5) Uani d 1 C
H8 0.636(2) 1.1024(19) -0.343(3) 0.070 Uiso d 1 H
C9 0.63496(14) 0.91875(13) -0.10603(18) 0.0368(4) Uani d 1 C
C10 0.88911(13) 0.96832(14) 0.28126(18) 0.0379(4) Uani d 1 C
C11 0.88617(15) 1.07796(15) 0.2484(2) 0.0435(4) Uani d 1 C
H11 0.9046(18) 1.0996(17) 0.164(2) 0.052 Uiso d 1 H
C12 0.85449(16) 1.14986(16) 0.3441(2) 0.0470(4) Uani d 1 C
H12 0.8510(19) 1.2192(18) 0.322(2) 0.056 Uiso d 1 H
C13 0.82711(15) 1.11141(15) 0.4706(2) 0.0454(4) Uani d 1 C
C14 0.83058(16) 1.00411(17) 0.5072(2) 0.0480(5) Uani d 1 C
H14 0.8130(19) 0.9816(17) 0.591(3) 0.058 Uiso d 1 H
C15 0.86131(15) 0.93124(15) 0.4100(2) 0.0429(4) Uani d 1 C
H15 0.8653(18) 0.8570(17) 0.435(2) 0.052 Uiso d 1 H
N1 0.83277(13) 0.88192(13) 0.00576(18) 0.0439(4) Uani d 1 N
H1N 0.8452(18) 0.9325(17) -0.057(2) 0.053 Uiso d 1 H
N2 0.67594(12) 0.99271(13) -0.18913(18) 0.0474(4) Uani d 1 N
O1 0.92967(12) 0.77158(11) 0.22024(17) 0.0588(4) Uani d 1 O
O2 1.03297(10) 0.91564(13) 0.12012(16) 0.0574(4) Uani d 1 O
F1 0.79543(12) 1.18327(11) 0.56395(15) 0.0698(4) Uani d 1 F
S1 0.93137(3) 0.87681(4) 0.15878(5) 0.04345(18) Uani d 1 S

loop_
_atom_site_aniso_label
_atom_site_aniso_U_11
_atom_site_aniso_U_22
_atom_site_aniso_U_33
_atom_site_aniso_U_12
_atom_site_aniso_U_13
_atom_site_aniso_U_23
C1 0.0407(9) 0.0383(8) 0.0395(9) 0.0003(7) 0.0128(7) -0.0069(7)
C2 0.0585(12) 0.0456(10) 0.0527(11) -0.0037(9) 0.0128(9) 0.0034(9)
C3 0.0694(14) 0.0511(11) 0.0601(12) -0.0188(10) 0.0217(11) 0.0028(10)
C4 0.0485(11) 0.0559(11) 0.0572(12) -0.0193(9) 0.0183(9) -0.0121(9)
C5 0.0389(9) 0.0431(9) 0.0414(9) -0.0069(7) 0.0124(7) -0.0161(7)
C6 0.0359(9) 0.0578(11) 0.0523(11) -0.0011(8) 0.0067(8) -0.0146(9)
C7 0.0441(11) 0.0648(12) 0.0582(12) 0.0101(9) 0.0048(9) 0.0052(10)
C8 0.0479(11) 0.0640(12) 0.0623(13) 0.0050(9) 0.0129(9) 0.0181(10)
C9 0.0381(8) 0.0369(8) 0.0368(8) -0.0017(7) 0.0116(7) -0.0082(7)
C10 0.0274(8) 0.0443(9) 0.0406(9) 0.0015(6) 0.0043(6) 0.0074(7)
C11 0.0379(9) 0.0461(10) 0.0479(10) -0.0034(7) 0.0124(7) 0.0097(8)
C12 0.0396(9) 0.0409(9) 0.0603(11) -0.0087(8) 0.0108(8) 0.0030(9)
C13 0.0354(9) 0.0545(11) 0.0453(10) -0.0079(7) 0.0066(7) -0.0106(8)
C14 0.0420(10) 0.0633(12) 0.0383(9) -0.0062(8) 0.0083(8) 0.0062(9)
C15 0.0373(9) 0.0471(10) 0.0431(9) 0.0001(7) 0.0061(7) 0.0111(8)
N1 0.0387(8) 0.0509(9) 0.0435(8) 0.0056(6) 0.0123(6) 0.0040(7)
N2 0.0379(8) 0.0538(9) 0.0518(9) 0.0023(6) 0.0127(7) 0.0092(7)
O1 0.0603(9) 0.0479(7) 0.0695(9) 0.0238(6) 0.0173(7) 0.0169(7)
O2 0.0328(7) 0.0795(10) 0.0630(8) 0.0131(6) 0.0174(6) 0.0126(7)
F1 0.0740(8) 0.0699(8) 0.0687(8) -0.0086(6) 0.0228(6) -0.0238(6)
S1 0.0335(2) 0.0490(3) 0.0488(3) 0.01323(17) 0.01101(18) 0.00902(18)

loop_
_atom_type_symbol
_atom_type_description
_atom_type_scat_dispersion_real
_atom_type_scat_dispersion_imag
_atom_type_scat_source
C C 0.0181 0.0091 'International Tables Vol C Tables 4.2.6.8 and 6.1.1.4'
H H 0.0000 0.0000 'International Tables Vol C Tables 4.2.6.8 and 6.1.1.4'
N N 0.0311 0.0180 'International Tables Vol C Tables 4.2.6.8 and 6.1.1.4'
O O 0.0492 0.0322 'International Tables Vol C Tables 4.2.6.8 and 6.1.1.4'
F F 0.0727 0.0534 'International Tables Vol C Tables 4.2.6.8 and 6.1.1.4'
S S 0.3331 0.5567 'International Tables Vol C Tables 4.2.6.8 and 6.1.1.4'

loop_
_geom_angle_atom_site_label_1
_geom_angle_atom_site_label_2
_geom_angle_atom_site_label_3
_geom_angle
C2 C1 N1 124.39(17)
C2 C1 C9 119.62(17)
N1 C1 C9 115.97(15)
C1 C2 C3 119.89(19)
C1 C2 H2 121.8(14)
C3 C2 H2 118.3(14)
C4 C3 C2 121.9(2)
C4 C3 H3 120.6(15)
C2 C3 H3 117.5(15)
C3 C4 C5 119.70(19)
C3 C4 H4 121.3(14)
C5 C4 H4 118.8(14)
C4 C5 C6 123.54(17)
C4 C5 C9 119.49(17)
C6 C5 C9 116.97(17)
C7 C6 C5 119.86(17)
C7 C6 H6 120.4(13)
C5 C6 H6 119.8(13)
C6 C7 C8 119.11(19)
C6 C7 H7 124.5(15)
C8 C7 H7 116.4(15)
N2 C8 C7 123.8(2)
N2 C8 H8 114.0(14)
C7 C8 H8 122.1(14)
N2 C9 C5 122.85(16)
N2 C9 C1 117.79(15)
C5 C9 C1 119.36(16)
C15 C10 C11 120.87(17)
C15 C10 S1 120.04(14)
C11 C10 S1 119.08(14)
C12 C11 C10 119.40(18)
C12 C11 H11 121.7(13)
C10 C11 H11 118.9(13)
C11 C12 C13 118.74(18)
C11 C12 H12 119.1(15)
C13 C12 H12 122.1(15)
F1 C13 C14 118.55(17)
F1 C13 C12 118.15(17)
C14 C13 C12 123.31(18)
C13 C14 C15 118.08(18)
C13 C14 H14 121.2(14)
C15 C14 H14 120.7(14)
C14 C15 C10 119.58(17)
C14 C15 H15 119.1(13)
C10 C15 H15 121.3(13)
C1 N1 S1 123.23(13)
C1 N1 H1N 115.0(14)
S1 N1 H1N 113.6(14)
C8 N2 C9 117.37(16)
O1 S1 O2 119.85(9)
O1 S1 N1 108.13(9)
O2 S1 N1 105.18(8)
O1 S1 C10 107.52(9)
O2 S1 C10 109.14(9)
N1 S1 C10 106.26(7)

loop_
_geom_bond_atom_site_label_1
_geom_bond_atom_site_label_2
_geom_bond_distance
C1 C2 1.366(3)
C1 N1 1.419(2)
C1 C9 1.426(2)
C2 C3 1.411(3)
C2 H2 0.98(2)
C3 C4 1.353(3)
C3 H3 0.96(3)
C4 C5 1.407(3)
C4 H4 0.98(2)
C5 C6 1.411(3)
C5 C9 1.415(2)
C6 C7 1.345(3)
C6 H6 0.98(2)
C7 C8 1.406(3)
C7 H7 0.96(2)
C8 N2 1.316(3)
C8 H8 1.01(2)
C9 N2 1.358(2)
C10 C15 1.388(3)
C10 C11 1.393(2)
C10 S1 1.7582(18)
C11 C12 1.370(3)
C11 H11 0.90(2)
C12 C13 1.372(3)
C12 H12 0.88(2)
C13 F1 1.354(2)
C13 C14 1.372(3)
C14 C15 1.383(3)
C14 H14 0.89(2)
C15 H15 0.95(2)
N1 S1 1.6360(16)
N1 H1N 0.89(2)
O1 S1 1.4268(14)
O2 S1 1.4269(14)

loop_
_geom_hbond_atom_site_label_D
_geom_hbond_atom_site_label_H
_geom_hbond_atom_site_label_A
_geom_hbond_site_symmetry_A
_geom_hbond_distance_DH
_geom_hbond_distance_HA
_geom_hbond_distance_DA
_geom_hbond_angle_DHA
N1 H1N N2 . 0.89(2) 2.25(2) 2.682(2) 109.3(16)
N1 H1N O2 3_775 0.89(2) 2.53(2) 3.330(2) 149.9(18)
C8 H8 F1 1_554 1.01(2) 2.48(3) 3.413(3) 154.1(19)

loop_
_geom_torsion_atom_site_label_1
_geom_torsion_atom_site_label_2
_geom_torsion_atom_site_label_3
_geom_torsion_atom_site_label_4
_geom_torsion
N1 C1 C2 C3 -179.68(18)
C9 C1 C2 C3 -1.3(3)
C1 C2 C3 C4 0.7(3)
C2 C3 C4 C5 0.0(3)
C3 C4 C5 C6 -179.84(19)
C3 C4 C5 C9 0.1(3)
C4 C5 C6 C7 -179.36(18)
C9 C5 C6 C7 0.7(3)
C5 C6 C7 C8 -0.1(3)
C6 C7 C8 N2 -0.5(4)
C4 C5 C9 N2 179.18(16)
C6 C5 C9 N2 -0.9(2)
C4 C5 C9 C1 -0.7(2)
C6 C5 C9 C1 179.23(15)
C2 C1 C9 N2 -178.59(16)
N1 C1 C9 N2 0.0(2)
C2 C1 C9 C5 1.3(2)
N1 C1 C9 C5 179.85(14)
C15 C10 C11 C12 -0.5(3)
S1 C10 C11 C12 -179.30(13)
C10 C11 C12 C13 0.4(3)
C11 C12 C13 F1 -179.69(15)
C11 C12 C13 C14 0.5(3)
F1 C13 C14 C15 179.00(15)
C12 C13 C14 C15 -1.2(3)
C13 C14 C15 C10 1.0(3)
C11 C10 C15 C14 -0.2(3)
S1 C10 C15 C14 178.59(13)
C2 C1 N1 S1 -35.3(2)
C9 C1 N1 S1 146.22(13)
C7 C8 N2 C9 0.4(3)
C5 C9 N2 C8 0.3(3)
C1 C9 N2 C8 -179.77(18)
C1 N1 S1 O1 56.16(16)
C1 N1 S1 O2 -174.68(14)
C1 N1 S1 C10 -59.02(15)
C15 C10 S1 O1 -0.28(16)
C11 C10 S1 O1 178.51(13)
C15 C10 S1 O2 -131.74(14)
C11 C10 S1 O2 47.06(15)
C15 C10 S1 N1 115.31(14)
C11 C10 S1 N1 -65.89(15)

loop_
_cod_related_entry_id
_cod_related_entry_database
_cod_related_entry_code
1 ChemSpider 7116182
